data_7101207
loop_
_publ_author_name
'Dirk Walther'
'Reinald Fischer'
'Helmar Gorls'
'Jens Langer'
'Astrid Malassa'
'Gavin Vaughan'

_publ_section_title
;
A Key Step of the Formation of Acrylic Acid from CO~2~ and
Ethylene: The Transformation of a Nickelalactone into a
Nickel-acrylate Complex
;
_journal_issue 23
_journal_name_full 'Chemical Communications'
_journal_paper_doi 10.1039/b603540j
_journal_year 2006
_chemical_formula_sum 'C52 H48 Ni O0.5 P4'
_chemical_formula_weight 863.49
_chemical_name_systematic
;
?
;
_space_group_IT_number 14
_symmetry_cell_setting monoclinic
_symmetry_space_group_name_Hall '-P 2yn'
_symmetry_space_group_name_H-M 'P 1 21/n 1'
_atom_sites_solution_hydrogens geom
_atom_sites_solution_primary direct
_atom_sites_solution_secondary difmap
_audit_creation_method SHELXL-97
_cell_angle_alpha 90.00
_cell_angle_beta 93.564(1)
_cell_angle_gamma 90.00
_cell_formula_units_Z 4
_cell_length_a 11.8283(3)
_cell_length_b 22.0688(4)
_cell_length_c 16.7883(4)
_cell_measurement_temperature 183(2)
_cell_volume 4373.88(17)
_computing_cell_refinement DENZO
_computing_data_collection COLLECT
_computing_data_reduction DENZO
_computing_molecular_graphics SHELXTL/PC
_computing_publication_material SHELXL-97
_computing_structure_refinement 'SHELXL-97 (Sheldrick, 1997)'
_computing_structure_solution 'SHELXS-97 (Sheldrick, 1990)'
_diffrn_ambient_temperature 183(2)
_diffrn_measured_fraction_theta_full 0.998
_diffrn_measured_fraction_theta_max 0.998
_diffrn_measurement_device_type KappaCCD
_diffrn_measurement_method 'phi- + omega-scan'
_diffrn_radiation_monochromator graphite
_diffrn_radiation_source 'fine-focus sealed tube'
_diffrn_radiation_type MoK\a
_diffrn_radiation_wavelength 0.71073
_diffrn_reflns_av_R_equivalents 0.0568
_diffrn_reflns_av_sigmaI/netI 0.0605
_diffrn_reflns_limit_h_max 15
_diffrn_reflns_limit_h_min -13
_diffrn_reflns_limit_k_max 28
_diffrn_reflns_limit_k_min -28
_diffrn_reflns_limit_l_max 21
_diffrn_reflns_limit_l_min -21
_diffrn_reflns_number 30846
_diffrn_reflns_theta_full 27.49
_diffrn_reflns_theta_max 27.49
_diffrn_reflns_theta_min 1.96
_exptl_absorpt_coefficient_mu 0.627
_exptl_absorpt_correction_type none
_exptl_crystal_colour orange
_exptl_crystal_density_diffrn 1.311
_exptl_crystal_density_method 'not measured'
_exptl_crystal_description prism
_exptl_crystal_F_000 1808
_exptl_crystal_size_max 0.03
_exptl_crystal_size_mid 0.03
_exptl_crystal_size_min 0.02
_refine_diff_density_max 0.543
_refine_diff_density_min -0.384
_refine_diff_density_rms 0.065
_refine_ls_extinction_method none
_refine_ls_goodness_of_fit_ref 0.995
_refine_ls_hydrogen_treatment constr
_refine_ls_matrix_type full
_refine_ls_number_parameters 523
_refine_ls_number_reflns 10025
_refine_ls_number_restraints 0
_refine_ls_restrained_S_all 0.995
_refine_ls_R_factor_all 0.0715
_refine_ls_R_factor_gt 0.0419
_refine_ls_shift/su_max 0.001
_refine_ls_shift/su_mean 0.000
_refine_ls_structure_factor_coef Fsqd
_refine_ls_weighting_details 'calc w=1/[\s^2^(Fo^2^)+(0.0427P)^2^+2.1436P] where P=(Fo^2^+2Fc^2^)/3'
_refine_ls_weighting_scheme calc
_refine_ls_wR_factor_gt 0.0888
_refine_ls_wR_factor_ref 0.0989
_reflns_number_gt 7297
_reflns_number_total 10025
_reflns_threshold_expression >2sigma(I)
_cod_data_source_file b603540j.txt
_cod_depositor_comments
;
The following automatic conversions were performed:
'_exptl_absorpt_correction_type' value 'NONE' changed to 'none' according
to '/home/saulius/struct/CIF-dictionaries/cif_core.dic' dictionary named
'cif_core.dic' version 2.4.1 from 2010-06-29.

Automatic conversion script
Id: cif_fix_enum 1527 2010-12-29 10:47:43Z saulius 
;
_cod_original_sg_symbol_H-M P2(1)/n
_cod_original_formula_sum 'C50 H44 Ni P4, 0.5(C4 H8 O)'
_cod_database_code 7101207

loop_
_symmetry_equiv_pos_as_xyz
'x, y, z'
'-x+1/2, y+1/2, -z+1/2'
'-x, -y, -z'
'x-1/2, -y-1/2, z-1/2'

loop_
_atom_site_label
_atom_site_type_symbol
_atom_site_fract_x
_atom_site_fract_y
_atom_site_fract_z
_atom_site_U_iso_or_equiv
_atom_site_adp_type
_atom_site_occupancy
_atom_site_symmetry_multiplicity
_atom_site_calc_flag
_atom_site_refinement_flags
Ni Ni 0.56670(2) 0.139723(12) 0.199991(16) 0.01871(8) Uani 1 1 d .
P1 P 0.67028(5) 0.17514(2) 0.30227(3) 0.01966(13) Uani 1 1 d .
P2 P 0.62658(5) 0.05716(2) 0.25980(3) 0.02208(13) Uani 1 1 d .
P3 P 0.39416(5) 0.16906(2) 0.16421(3) 0.01985(13) Uani 1 1 d .
P4 P 0.57606(5) 0.16134(2) 0.07444(3) 0.01998(13) Uani 1 1 d .
C1 C 0.7239(2) 0.09898(9) 0.33182(14) 0.0253(5) Uani 1 1 d .
H1A H 0.7113 0.0891 0.3881 0.030 Uiso 1 1 calc R
H1B H 0.8047 0.0933 0.3214 0.030 Uiso 1 1 calc R
C2 C 0.41966(19) 0.16586(10) 0.05660(13) 0.0236(5) Uani 1 1 d .
H2A H 0.3945 0.2029 0.0274 0.028 Uiso 1 1 calc R
H2B H 0.3866 0.1294 0.0298 0.028 Uiso 1 1 calc R
C3 C 0.79597(19) 0.22354(10) 0.29956(13) 0.0224(5) Uani 1 1 d .
C4 C 0.7942(2) 0.28302(10) 0.32648(14) 0.0289(5) Uani 1 1 d .
H4A H 0.7313 0.2971 0.3539 0.035 Uiso 1 1 calc R
C5 C 0.8834(2) 0.32226(12) 0.31380(16) 0.0366(6) Uani 1 1 d .
H5A H 0.8804 0.3630 0.3317 0.044 Uiso 1 1 calc R
C6 C 0.9759(2) 0.30220(13) 0.27542(16) 0.0385(6) Uani 1 1 d .
H6A H 1.0371 0.3289 0.2674 0.046 Uiso 1 1 calc R
C7 C 0.9795(2) 0.24309(13) 0.24864(15) 0.0380(6) Uani 1 1 d .
H7A H 1.0438 0.2291 0.2228 0.046 Uiso 1 1 calc R
C8 C 0.8896(2) 0.20410(11) 0.25931(14) 0.0303(5) Uani 1 1 d .
H8A H 0.8917 0.1639 0.2392 0.036 Uiso 1 1 calc R
C9 C 0.60961(19) 0.20391(10) 0.39269(13) 0.0212(5) Uani 1 1 d .
C10 C 0.6642(2) 0.20078(10) 0.46866(14) 0.0270(5) Uani 1 1 d .
H10A H 0.7381 0.1840 0.4753 0.032 Uiso 1 1 calc R
C11 C 0.6112(2) 0.22202(11) 0.53461(14) 0.0317(6) Uani 1 1 d .
H11A H 0.6487 0.2194 0.5862 0.038 Uiso 1 1 calc R
C12 C 0.5047(2) 0.24686(13) 0.52558(16) 0.0405(7) Uani 1 1 d .
H12A H 0.4686 0.2613 0.5709 0.049 Uiso 1 1 calc R
C13 C 0.4500(2) 0.25087(15) 0.45096(17) 0.0485(8) Uani 1 1 d .
H13A H 0.3766 0.2683 0.4446 0.058 Uiso 1 1 calc R
C14 C 0.5030(2) 0.22931(13) 0.38508(15) 0.0369(6) Uani 1 1 d .
H14A H 0.4650 0.2321 0.3337 0.044 Uiso 1 1 calc R
C15 C 0.5383(2) 0.01283(10) 0.32478(14) 0.0267(5) Uani 1 1 d .
C16 C 0.5224(2) -0.04907(11) 0.31785(16) 0.0404(7) Uani 1 1 d .
H16A H 0.5627 -0.0712 0.2803 0.048 Uiso 1 1 calc R
C17 C 0.4485(3) -0.07916(13) 0.36493(18) 0.0508(8) Uani 1 1 d .
H17A H 0.4384 -0.1217 0.3591 0.061 Uiso 1 1 calc R
C18 C 0.3899(2) -0.04852(13) 0.41963(17) 0.0452(7) Uani 1 1 d .
H18A H 0.3394 -0.0695 0.4518 0.054 Uiso 1 1 calc R
C19 C 0.4048(3) 0.01322(13) 0.42772(19) 0.0488(8) Uani 1 1 d .
H19A H 0.3646 0.0350 0.4658 0.059 Uiso 1 1 calc R
C20 C 0.4780(2) 0.04353(12) 0.38060(17) 0.0419(7) Uani 1 1 d .
H20A H 0.4874 0.0861 0.3865 0.050 Uiso 1 1 calc R
C21 C 0.71936(19) -0.00101(10) 0.21947(15) 0.0259(5) Uani 1 1 d .
C22 C 0.7270(2) -0.00465(11) 0.13774(16) 0.0344(6) Uani 1 1 d .
H22A H 0.6805 0.0206 0.1036 0.041 Uiso 1 1 calc R
C23 C 0.8018(3) -0.04485(12) 0.10502(18) 0.0461(7) Uani 1 1 d .
H23A H 0.8065 -0.0469 0.0488 0.055 Uiso 1 1 calc R
C24 C 0.8693(2) -0.08177(12) 0.1545(2) 0.0460(8) Uani 1 1 d .
H24A H 0.9209 -0.1090 0.1322 0.055 Uiso 1 1 calc R
C25 C 0.8619(2) -0.07912(12) 0.2355(2) 0.0458(7) Uani 1 1 d .
H25A H 0.9079 -0.1049 0.2693 0.055 Uiso 1 1 calc R
C26 C 0.7874(2) -0.03901(11) 0.26845(17) 0.0374(6) Uani 1 1 d .
H26A H 0.7828 -0.0374 0.3247 0.045 Uiso 1 1 calc R
C27 C 0.25840(19) 0.13024(10) 0.17456(14) 0.0257(5) Uani 1 1 d .
C28 C 0.2434(2) 0.09863(11) 0.24456(16) 0.0371(6) Uani 1 1 d .
H28A H 0.3026 0.0979 0.2855 0.045 Uiso 1 1 calc R
C29 C 0.1428(3) 0.06802(13) 0.25565(19) 0.0487(8) Uani 1 1 d .
H29A H 0.1333 0.0473 0.3044 0.058 Uiso 1 1 calc R
C30 C 0.0575(3) 0.06767(13) 0.1966(2) 0.0521(9) Uani 1 1 d .
H30A H -0.0108 0.0463 0.2039 0.062 Uiso 1 1 calc R
C31 C 0.0712(2) 0.09853(13) 0.1264(2) 0.0495(8) Uani 1 1 d .
H31A H 0.0121 0.0984 0.0855 0.059 Uiso 1 1 calc R
C32 C 0.1712(2) 0.13000(11) 0.11514(17) 0.0354(6) Uani 1 1 d .
H32A H 0.1797 0.1513 0.0667 0.042 Uiso 1 1 calc R
C33 C 0.35266(18) 0.24807(10) 0.18179(13) 0.0228(5) Uani 1 1 d .
C34 C 0.28991(19) 0.26207(11) 0.24735(15) 0.0282(5) Uani 1 1 d .
H34A H 0.2592 0.2303 0.2775 0.034 Uiso 1 1 calc R
C35 C 0.2721(2) 0.32193(12) 0.26887(17) 0.0368(6) Uani 1 1 d .
H35A H 0.2312 0.3308 0.3144 0.044 Uiso 1 1 calc R
C36 C 0.3134(2) 0.36847(12) 0.22449(18) 0.0429(7) Uani 1 1 d .
H36A H 0.3005 0.4094 0.2390 0.051 Uiso 1 1 calc R
C37 C 0.3732(2) 0.35552(11) 0.15913(19) 0.0418(7) Uani 1 1 d .
H37A H 0.4007 0.3877 0.1281 0.050 Uiso 1 1 calc R
C38 C 0.3942(2) 0.29595(11) 0.13771(16) 0.0309(5) Uani 1 1 d .
H38A H 0.4369 0.2877 0.0929 0.037 Uiso 1 1 calc R
C39 C 0.62798(19) 0.23482(10) 0.03964(14) 0.0232(5) Uani 1 1 d .
C40 C 0.6953(2) 0.27024(11) 0.09139(15) 0.0307(5) Uani 1 1 d .
H40A H 0.7145 0.2565 0.1441 0.037 Uiso 1 1 calc R
C41 C 0.7349(3) 0.32599(12) 0.06635(19) 0.0457(7) Uani 1 1 d .
H41A H 0.7819 0.3500 0.1018 0.055 Uiso 1 1 calc R
C42 C 0.7062(3) 0.34641(12) -0.0095(2) 0.0511(8) Uani 1 1 d .
H42A H 0.7334 0.3845 -0.0264 0.061 Uiso 1 1 calc R
C43 C 0.6378(3) 0.31172(12) -0.06159(18) 0.0449(7) Uani 1 1 d .
H43A H 0.6174 0.3261 -0.1139 0.054 Uiso 1 1 calc R
C44 C 0.5994(2) 0.25613(11) -0.03708(15) 0.0331(6) Uani 1 1 d .
H44A H 0.5530 0.2321 -0.0729 0.040 Uiso 1 1 calc R
C45 C 0.6274(2) 0.11200(10) -0.00363(13) 0.0237(5) Uani 1 1 d .
C46 C 0.5605(2) 0.07045(11) -0.04678(15) 0.0334(6) Uani 1 1 d .
H46A H 0.4811 0.0696 -0.0409 0.040 Uiso 1 1 calc R
C47 C 0.6083(3) 0.02986(12) -0.09881(17) 0.0422(7) Uani 1 1 d .
H47A H 0.5614 0.0018 -0.1284 0.051 Uiso 1 1 calc R
C48 C 0.7229(3) 0.03030(12) -0.10744(16) 0.0429(7) Uani 1 1 d .
H48A H 0.7552 0.0026 -0.1429 0.051 Uiso 1 1 calc R
C49 C 0.7910(3) 0.07098(12) -0.06457(17) 0.0430(7) Uani 1 1 d .
H49A H 0.8704 0.0713 -0.0705 0.052 Uiso 1 1 calc R
C50 C 0.7440(2) 0.11146(11) -0.01279(16) 0.0342(6) Uani 1 1 d .
H50A H 0.7917 0.1391 0.0168 0.041 Uiso 1 1 calc R
O1T O 0.0903(4) 0.0056(2) 0.4375(3) 0.0684(14) Uani 0.50 1 d P
C1T C -0.0147(4) 0.0253(3) 0.4396(3) 0.119(2) Uani 1 1 d .
H1TA H -0.0498 0.0158 0.3860 0.142 Uiso 1 1 calc R
H1TB H -0.0075 0.0700 0.4414 0.142 Uiso 1 1 calc R
C2T C 0.0986(5) -0.0125(3) 0.5090(3) 0.127(2) Uani 1 1 d .
H2TA H 0.1476 0.0178 0.5377 0.153 Uiso 1 1 calc R
H2TB H 0.1442 -0.0501 0.5078 0.153 Uiso 1 1 calc R

loop_
_atom_site_aniso_label
_atom_site_aniso_U_11
_atom_site_aniso_U_22
_atom_site_aniso_U_33
_atom_site_aniso_U_23
_atom_site_aniso_U_13
_atom_site_aniso_U_12
Ni 0.01921(15) 0.01892(14) 0.01784(14) -0.00031(11) -0.00011(11) 0.00118(11)
P1 0.0198(3) 0.0197(3) 0.0192(3) -0.0008(2) -0.0009(2) 0.0013(2)
P2 0.0237(3) 0.0185(3) 0.0238(3) 0.0005(2) -0.0004(2) 0.0014(2)
P3 0.0186(3) 0.0205(3) 0.0205(3) -0.0009(2) 0.0012(2) 0.0008(2)
P4 0.0205(3) 0.0212(3) 0.0183(3) -0.0010(2) 0.0016(2) -0.0010(2)
C1 0.0282(13) 0.0205(11) 0.0262(12) 0.0002(10) -0.0047(10) 0.0034(9)
C2 0.0228(12) 0.0274(12) 0.0202(11) -0.0010(9) -0.0021(9) -0.0022(9)
C3 0.0203(12) 0.0278(12) 0.0186(11) 0.0024(9) -0.0025(9) -0.0003(9)
C4 0.0285(13) 0.0276(12) 0.0308(13) 0.0029(10) 0.0041(10) -0.0010(10)
C5 0.0373(16) 0.0290(13) 0.0432(16) 0.0073(12) -0.0008(12) -0.0064(11)
C6 0.0250(14) 0.0487(16) 0.0412(15) 0.0179(13) -0.0033(12) -0.0106(12)
C7 0.0215(13) 0.0617(18) 0.0312(14) 0.0107(13) 0.0035(11) 0.0048(12)
C8 0.0261(13) 0.0369(13) 0.0279(13) -0.0012(11) 0.0022(10) 0.0013(10)
C9 0.0220(12) 0.0221(11) 0.0194(11) -0.0007(9) 0.0009(9) -0.0029(9)
C10 0.0271(13) 0.0279(12) 0.0256(12) -0.0006(10) -0.0024(10) -0.0029(10)
C11 0.0394(15) 0.0367(14) 0.0189(12) -0.0007(11) -0.0006(10) -0.0085(11)
C12 0.0375(16) 0.0567(17) 0.0282(14) -0.0165(13) 0.0086(12) -0.0039(13)
C13 0.0293(15) 0.077(2) 0.0383(16) -0.0168(15) -0.0014(12) 0.0173(14)
C14 0.0310(14) 0.0558(17) 0.0230(13) -0.0073(12) -0.0053(11) 0.0100(12)
C15 0.0268(13) 0.0263(12) 0.0264(12) 0.0056(10) -0.0020(10) 0.0018(10)
C16 0.0525(18) 0.0308(13) 0.0391(15) -0.0058(12) 0.0138(13) -0.0106(12)
C17 0.070(2) 0.0350(15) 0.0485(18) -0.0034(14) 0.0164(16) -0.0209(14)
C18 0.0437(17) 0.0481(17) 0.0450(17) 0.0100(14) 0.0130(14) -0.0110(13)
C19 0.0497(19) 0.0442(16) 0.0552(19) 0.0102(14) 0.0254(15) 0.0103(14)
C20 0.0474(17) 0.0270(13) 0.0533(17) 0.0089(13) 0.0182(14) 0.0072(12)
C21 0.0231(12) 0.0186(11) 0.0361(13) -0.0031(10) 0.0027(10) -0.0012(9)
C22 0.0413(16) 0.0256(12) 0.0369(14) 0.0031(11) 0.0066(12) 0.0046(11)
C23 0.059(2) 0.0333(14) 0.0492(17) -0.0024(13) 0.0258(15) 0.0034(13)
C24 0.0339(16) 0.0266(13) 0.079(2) -0.0067(14) 0.0192(15) 0.0037(11)
C25 0.0322(16) 0.0311(14) 0.073(2) -0.0010(14) -0.0078(15) 0.0095(11)
C26 0.0384(16) 0.0298(13) 0.0427(15) -0.0024(12) -0.0070(12) 0.0072(11)
C27 0.0221(12) 0.0213(11) 0.0345(13) -0.0064(10) 0.0082(10) 0.0013(9)
C28 0.0420(16) 0.0381(14) 0.0328(14) -0.0058(12) 0.0149(12) -0.0076(12)
C29 0.057(2) 0.0401(16) 0.0531(19) -0.0106(14) 0.0339(17) -0.0133(14)
C30 0.0336(17) 0.0354(15) 0.091(3) -0.0195(17) 0.0327(18) -0.0122(12)
C31 0.0217(14) 0.0407(16) 0.085(2) -0.0119(16) -0.0038(15) -0.0033(12)
C32 0.0261(14) 0.0284(13) 0.0510(16) -0.0012(12) -0.0025(12) 0.0007(10)
C33 0.0184(11) 0.0234(11) 0.0258(12) -0.0038(9) -0.0059(9) 0.0026(9)
C34 0.0189(12) 0.0324(13) 0.0324(13) -0.0053(11) -0.0050(10) 0.0012(10)
C35 0.0250(14) 0.0415(15) 0.0434(16) -0.0178(13) -0.0032(11) 0.0073(11)
C36 0.0369(16) 0.0292(14) 0.0610(19) -0.0146(14) -0.0091(14) 0.0085(11)
C37 0.0358(16) 0.0262(13) 0.0626(19) 0.0047(13) -0.0040(14) 0.0005(11)
C38 0.0233(13) 0.0284(12) 0.0404(14) -0.0012(11) -0.0017(11) 0.0026(10)
C39 0.0225(12) 0.0220(11) 0.0255(12) -0.0008(9) 0.0050(9) -0.0004(9)
C40 0.0290(14) 0.0318(13) 0.0309(13) -0.0013(11) -0.0014(11) -0.0025(10)
C41 0.0497(18) 0.0316(14) 0.0551(19) -0.0039(14) -0.0029(14) -0.0157(13)
C42 0.061(2) 0.0293(14) 0.064(2) 0.0093(14) 0.0126(17) -0.0153(13)
C43 0.0581(19) 0.0368(15) 0.0402(16) 0.0123(13) 0.0071(14) -0.0058(13)
C44 0.0403(15) 0.0329(13) 0.0260(13) 0.0030(11) 0.0021(11) -0.0069(11)
C45 0.0315(13) 0.0217(11) 0.0184(11) 0.0021(9) 0.0047(9) 0.0012(9)
C46 0.0362(15) 0.0329(13) 0.0307(13) -0.0060(11) -0.0007(11) 0.0015(11)
C47 0.0556(19) 0.0318(14) 0.0387(16) -0.0109(12) 0.0003(13) 0.0033(13)
C48 0.066(2) 0.0281(13) 0.0368(15) -0.0038(12) 0.0197(14) 0.0111(13)
C49 0.0421(17) 0.0385(15) 0.0512(17) 0.0018(14) 0.0252(14) 0.0046(13)
C50 0.0359(15) 0.0303(13) 0.0376(14) -0.0030(11) 0.0125(12) -0.0044(11)
O1T 0.059(3) 0.091(4) 0.055(3) 0.022(3) 0.004(2) 0.014(3)
C1T 0.047(3) 0.202(6) 0.107(4) 0.041(4) 0.004(3) -0.009(3)
C2T 0.103(4) 0.224(7) 0.055(3) 0.005(4) 0.010(3) -0.040(4)

loop_
_atom_type_symbol
_atom_type_description
_atom_type_scat_dispersion_real
_atom_type_scat_dispersion_imag
_atom_type_scat_source
C C 0.0033 0.0016 'International Tables Vol C Tables 4.2.6.8 and 6.1.1.4'
H H 0.0000 0.0000 'International Tables Vol C Tables 4.2.6.8 and 6.1.1.4'
P P 0.1023 0.0942 'International Tables Vol C Tables 4.2.6.8 and 6.1.1.4'
Ni Ni 0.3393 1.1124 'International Tables Vol C Tables 4.2.6.8 and 6.1.1.4'
O O 0.0106 0.0060 'International Tables Vol C Tables 4.2.6.8 and 6.1.1.4'

loop_
_geom_angle_atom_site_label_1
_geom_angle_atom_site_label_2
_geom_angle_atom_site_label_3
_geom_angle
_geom_angle_site_symmetry_3
P4 Ni P2 126.65(2) .
P4 Ni P3 76.79(2) .
P2 Ni P3 130.17(2) .
P4 Ni P1 128.53(2) .
P2 Ni P1 77.70(2) .
P3 Ni P1 125.17(2) .
C9 P1 C3 100.28(10) .
C9 P1 C1 103.75(10) .
C3 P1 C1 105.68(10) .
C9 P1 Ni 122.97(8) .
C3 P1 Ni 127.11(7) .
C1 P1 Ni 92.97(7) .
C15 P2 C21 102.73(10) .
C15 P2 C1 103.27(11) .
C21 P2 C1 103.02(11) .
C15 P2 Ni 122.58(8) .
C21 P2 Ni 126.65(8) .
C1 P2 Ni 93.15(7) .
C27 P3 C33 100.55(10) .
C27 P3 C2 105.71(10) .
C33 P3 C2 104.71(10) .
C27 P3 Ni 129.89(8) .
C33 P3 Ni 119.32(7) .
C2 P3 Ni 92.92(7) .
C45 P4 C39 99.45(10) .
C45 P4 C2 106.67(10) .
C39 P4 C2 104.47(10) .
C45 P4 Ni 127.01(7) .
C39 P4 Ni 122.66(8) .
C2 P4 Ni 93.32(7) .
P1 C1 P2 95.05(10) .
P3 C2 P4 93.77(10) .
C4 C3 C8 118.4(2) .
C4 C3 P1 120.91(17) .
C8 C3 P1 120.04(18) .
C3 C4 C5 120.7(2) .
C6 C5 C4 120.2(2) .
C5 C6 C7 119.8(2) .
C6 C7 C8 120.3(2) .
C7 C8 C3 120.5(2) .
C14 C9 C10 118.3(2) .
C14 C9 P1 117.85(17) .
C10 C9 P1 123.89(18) .
C11 C10 C9 120.5(2) .
C12 C11 C10 120.2(2) .
C11 C12 C13 120.1(2) .
C12 C13 C14 119.6(3) .
C9 C14 C13 121.4(2) .
C16 C15 C20 117.8(2) .
C16 C15 P2 123.72(19) .
C20 C15 P2 118.38(18) .
C17 C16 C15 120.9(3) .
C18 C17 C16 120.8(3) .
C17 C18 C19 119.3(3) .
C20 C19 C18 120.2(3) .
C19 C20 C15 121.1(2) .
C22 C21 C26 118.6(2) .
C22 C21 P2 118.78(18) .
C26 C21 P2 122.47(19) .
C21 C22 C23 120.7(3) .
C24 C23 C22 119.8(3) .
C25 C24 C23 120.1(2) .
C24 C25 C26 120.3(3) .
C25 C26 C21 120.4(3) .
C28 C27 C32 118.5(2) .
C28 C27 P3 118.2(2) .
C32 C27 P3 123.22(19) .
C27 C28 C29 120.9(3) .
C30 C29 C28 120.2(3) .
C29 C30 C31 119.7(3) .
C30 C31 C32 120.5(3) .
C27 C32 C31 120.1(3) .
C38 C33 C34 118.1(2) .
C38 C33 P3 121.73(17) .
C34 C33 P3 119.68(17) .
C35 C34 C33 120.7(2) .
C36 C35 C34 120.3(2) .
C37 C36 C35 119.7(2) .
C36 C37 C38 120.9(3) .
C37 C38 C33 120.3(2) .
C40 C39 C44 119.2(2) .
C40 C39 P4 119.24(18) .
C44 C39 P4 121.60(18) .
C39 C40 C41 120.1(2) .
C42 C41 C40 120.1(3) .
C41 C42 C43 120.3(2) .
C44 C43 C42 119.6(3) .
C43 C44 C39 120.7(2) .
C46 C45 C50 118.2(2) .
C46 C45 P4 124.20(18) .
C50 C45 P4 117.13(18) .
C45 C46 C47 120.8(2) .
C48 C47 C46 120.2(3) .
C47 C48 C49 119.9(2) .
C48 C49 C50 120.2(3) .
C49 C50 C45 120.8(2) .
C2T O1T C1T 95.5(5) .
O1T C1T C2T 131.5(5) 3_556
O1T C2T C1T 129.9(6) 3_556

loop_
_geom_bond_atom_site_label_1
_geom_bond_atom_site_label_2
_geom_bond_distance
_geom_bond_site_symmetry_2
Ni P4 2.1706(6) .
Ni P2 2.1774(6) .
Ni P3 2.1892(6) .
Ni P1 2.1906(6) .
P1 C9 1.832(2) .
P1 C3 1.833(2) .
P1 C1 1.853(2) .
P2 C15 1.838(2) .
P2 C21 1.845(2) .
P2 C1 1.862(2) .
P3 C27 1.838(2) .
P3 C33 1.840(2) .
P3 C2 1.851(2) .
P4 C45 1.836(2) .
P4 C39 1.842(2) .
P4 C2 1.858(2) .
C3 C4 1.389(3) .
C3 C8 1.401(3) .
C4 C5 1.392(3) .
C5 C6 1.377(4) .
C6 C7 1.381(4) .
C7 C8 1.388(4) .
C9 C14 1.378(3) .
C9 C10 1.395(3) .
C10 C11 1.387(3) .
C11 C12 1.374(4) .
C12 C13 1.376(4) .
C13 C14 1.389(4) .
C15 C16 1.383(3) .
C15 C20 1.389(3) .
C16 C17 1.384(4) .
C17 C18 1.363(4) .
C18 C19 1.379(4) .
C19 C20 1.382(4) .
C21 C22 1.383(3) .
C21 C26 1.395(3) .
C22 C23 1.390(3) .
C23 C24 1.381(4) .
C24 C25 1.371(4) .
C25 C26 1.387(4) .
C27 C28 1.388(3) .
C27 C32 1.390(4) .
C28 C29 1.390(4) .
C29 C30 1.370(5) .
C30 C31 1.379(5) .
C31 C32 1.394(4) .
C33 C38 1.397(3) .
C33 C34 1.400(3) .
C34 C35 1.389(3) .
C35 C36 1.376(4) .
C36 C37 1.373(4) .
C37 C38 1.389(3) .
C39 C40 1.383(3) .
C39 C44 1.393(3) .
C40 C41 1.391(3) .
C41 C42 1.374(4) .
C42 C43 1.384(4) .
C43 C44 1.380(3) .
C45 C46 1.386(3) .
C45 C50 1.398(3) .
C46 C47 1.395(3) .
C47 C48 1.372(4) .
C48 C49 1.379(4) .
C49 C50 1.387(3) .
O1T C2T 1.263(6) .
O1T C1T 1.319(6) .
C1T C2T 1.383(6) 3_556
C2T C1T 1.383(6) 3_556
